data_4077167
loop_
_publ_author_name
'Zi, Guofu'
'Li, Hung-Wing'
'Xie, Zuowei'

_publ_section_title
;
 Synthesis, Structural Characterization, and Reactivity of
 &#x2018;Carbons-Adjacent'nido- andarachno-Carborane Anions of the
 C2B10Systems and Their Metal Complexes
;
_journal_issue 24
_journal_name_full Organometallics
_journal_page_first 5415
_journal_paper_doi 10.1021/om020809f
_journal_volume 21
_journal_year 2002
_chemical_formula_sum 'C8 H13 Li N2 O'
_chemical_formula_weight 160.14
_chemical_name_systematic
; 
 ? 
;
_space_group_IT_number 14
_symmetry_cell_setting monoclinic
_symmetry_space_group_name_Hall '-P 2ybc'
_symmetry_space_group_name_H-M 'P 1 21/c 1'
_atom_sites_solution_hydrogens geom
_atom_sites_solution_primary direct
_atom_sites_solution_secondary difmap
_audit_creation_method SHELXL-97
_cell_angle_alpha 90.00
_cell_angle_beta 104.452(6)
_cell_angle_gamma 90.00
_cell_formula_units_Z 4
_cell_length_a 8.900(3)
_cell_length_b 9.559(3)
_cell_length_c 11.956(4)
_cell_measurement_temperature 293(2)
_cell_volume 985.0(6)
_computing_cell_refinement 'Bruker SMART'
_computing_data_collection 'Bruker SMART'
_computing_data_reduction 'Bruker SHELXTL'
_computing_molecular_graphics 'Bruker SHELXTL'
_computing_publication_material 'Bruker SHELXTL'
_computing_structure_refinement 'SHELXL-97 (Sheldrick, 1997)'
_computing_structure_solution 'SHELXS-97 (Sheldrick, 1990)'
_diffrn_ambient_temperature 293(2)
_diffrn_measured_fraction_theta_full 0.997
_diffrn_measured_fraction_theta_max 0.997
_diffrn_measurement_device_type 'CCD area detector'
_diffrn_measurement_method 'phi and omega scans'
_diffrn_radiation_monochromator graphite
_diffrn_radiation_source 'fine-focus sealed tube'
_diffrn_radiation_type MoK\a
_diffrn_radiation_wavelength 0.71073
_diffrn_reflns_av_R_equivalents 0.0855
_diffrn_reflns_av_sigmaI/netI 0.0534
_diffrn_reflns_limit_h_max 9
_diffrn_reflns_limit_h_min -9
_diffrn_reflns_limit_k_max 9
_diffrn_reflns_limit_k_min -10
_diffrn_reflns_limit_l_max 11
_diffrn_reflns_limit_l_min -12
_diffrn_reflns_number 4238
_diffrn_reflns_theta_full 25.00
_diffrn_reflns_theta_max 25.00
_diffrn_reflns_theta_min 2.36
_exptl_absorpt_coefficient_mu 0.071
_exptl_absorpt_correction_type none
_exptl_crystal_colour colorless
_exptl_crystal_density_diffrn 1.080
_exptl_crystal_density_method 'not measured'
_exptl_crystal_description block
_exptl_crystal_F_000 344
_exptl_crystal_size_max 0.56
_exptl_crystal_size_mid 0.50
_exptl_crystal_size_min 0.48
_refine_diff_density_max 0.272
_refine_diff_density_min -0.257
_refine_diff_density_rms 0.047
_refine_ls_extinction_method none
_refine_ls_goodness_of_fit_ref 1.152
_refine_ls_hydrogen_treatment mixed
_refine_ls_matrix_type full
_refine_ls_number_parameters 117
_refine_ls_number_reflns 1291
_refine_ls_number_restraints 0
_refine_ls_restrained_S_all 1.152
_refine_ls_R_factor_all 0.0996
_refine_ls_R_factor_gt 0.0794
_refine_ls_shift/su_max 0.001
_refine_ls_shift/su_mean 0.000
_refine_ls_structure_factor_coef Fsqd
_refine_ls_weighting_details 'calc w=1/[\s^2^(Fo^2^)+(0.1581P)^2^+0.2221P] where P=(Fo^2^+2Fc^2^)/3'
_refine_ls_weighting_scheme calc
_refine_ls_wR_factor_gt 0.2469
_refine_ls_wR_factor_ref 0.2738
_reflns_number_gt 944
_reflns_number_total 1291
_reflns_threshold_expression >2sigma(I)
_cod_data_source_file om020809f.cif
_cod_data_source_block 15
_cod_original_cell_volume 985.0(5)
_cod_original_sg_symbol_H-M P2(1)/c
_cod_database_code 4077167

loop_
_symmetry_equiv_pos_as_xyz
'x, y, z'
'-x, y+1/2, -z+1/2'
'-x, -y, -z'
'x, -y-1/2, z-1/2'

loop_
_atom_site_label
_atom_site_type_symbol
_atom_site_fract_x
_atom_site_fract_y
_atom_site_fract_z
_atom_site_U_iso_or_equiv
_atom_site_adp_type
_atom_site_occupancy
_atom_site_symmetry_multiplicity
_atom_site_calc_flag
_atom_site_refinement_flags
C1 C 0.7173(4) 0.2652(4) 0.3004(3) 0.0706(11) Uani 1 1 d .
C2 C 0.8158(5) 0.1998(4) 0.2424(3) 0.0737(11) Uani 1 1 d .
H2 H 0.916(7) 0.218(5) 0.272(4) 0.122(17) Uiso 1 1 d .
C3 C 0.7595(4) 0.1059(3) 0.1542(3) 0.0600(10) Uani 1 1 d .
C4 C 0.8748(5) 0.0418(5) 0.0956(4) 0.0880(13) Uani 1 1 d .
H4A H 0.8222 -0.0224 0.0371 0.132 Uiso 1 1 calc R
H4B H 0.9531 -0.0073 0.1517 0.132 Uiso 1 1 calc R
H4C H 0.9225 0.1143 0.0608 0.132 Uiso 1 1 calc R
C5 C 0.3029(6) 0.1203(6) 0.3841(5) 0.1173(18) Uani 1 1 d .
H5A H 0.3878 0.0761 0.3601 0.141 Uiso 1 1 calc R
H5B H 0.2318 0.1599 0.3166 0.141 Uiso 1 1 calc R
C6 C 0.2215(10) 0.0163(7) 0.4404(7) 0.157(3) Uani 1 1 d .
H6A H 0.1262 -0.0152 0.3877 0.189 Uiso 1 1 calc R
H6B H 0.2870 -0.0640 0.4676 0.189 Uiso 1 1 calc R
C7 C 0.1892(9) 0.0952(8) 0.5374(7) 0.170(3) Uani 1 1 d .
H7A H 0.0880 0.1393 0.5146 0.204 Uiso 1 1 calc R
H7B H 0.1916 0.0337 0.6024 0.204 Uiso 1 1 calc R
C8 C 0.3074(8) 0.1971(6) 0.5670(5) 0.129(2) Uani 1 1 d .
H8A H 0.3924 0.1627 0.6282 0.155 Uiso 1 1 calc R
H8B H 0.2673 0.2819 0.5936 0.155 Uiso 1 1 calc R
O1 O 0.3593(4) 0.2249(3) 0.4659(3) 0.0997(12) Uani 1 1 d .
N1 N 0.6323(4) 0.3160(4) 0.3464(3) 0.0882(11) Uani 1 1 d .
N2 N 0.6152(4) 0.0641(3) 0.1164(2) 0.0638(9) Uani 1 1 d .
H2 H 0.564(4) 0.098(4) 0.151(3) 0.059(11) Uiso 1 1 d .
Li1 Li 0.4948(7) 0.3795(5) 0.4458(5) 0.0673(15) Uani 1 1 d .

loop_
_atom_site_aniso_label
_atom_site_aniso_U_11
_atom_site_aniso_U_22
_atom_site_aniso_U_33
_atom_site_aniso_U_23
_atom_site_aniso_U_13
_atom_site_aniso_U_12
C1 0.083(2) 0.070(2) 0.058(2) -0.0130(17) 0.0166(19) -0.0058(19)
C2 0.065(2) 0.084(2) 0.075(2) -0.0115(19) 0.0235(18) -0.0023(18)
C3 0.066(2) 0.0621(19) 0.0578(19) 0.0058(14) 0.0267(15) 0.0061(15)
C4 0.085(3) 0.104(3) 0.085(3) -0.011(2) 0.039(2) 0.015(2)
C5 0.119(4) 0.120(4) 0.113(4) -0.035(3) 0.029(3) -0.033(3)
C6 0.193(6) 0.103(4) 0.187(6) -0.042(4) 0.067(5) -0.072(4)
C7 0.199(7) 0.161(6) 0.161(6) -0.003(5) 0.066(5) -0.099(6)
C8 0.164(5) 0.131(4) 0.103(4) -0.005(3) 0.054(3) -0.058(4)
O1 0.138(3) 0.0766(18) 0.096(2) -0.0138(14) 0.0515(18) -0.0412(16)
N1 0.102(2) 0.090(2) 0.078(2) -0.0257(17) 0.033(2) 0.0029(19)
N2 0.073(2) 0.0673(18) 0.0586(18) -0.0077(13) 0.0295(15) 0.0066(14)
Li1 0.092(4) 0.054(3) 0.061(3) -0.007(2) 0.028(3) -0.007(3)

loop_
_atom_type_symbol
_atom_type_description
_atom_type_scat_dispersion_real
_atom_type_scat_dispersion_imag
_atom_type_scat_source
C C 0.0033 0.0016 'International Tables Vol C Tables 4.2.6.8 and 6.1.1.4'
H H 0.0000 0.0000 'International Tables Vol C Tables 4.2.6.8 and 6.1.1.4'
Li Li -0.0003 0.0001 'International Tables Vol C Tables 4.2.6.8 and 6.1.1.4'
N N 0.0061 0.0033 'International Tables Vol C Tables 4.2.6.8 and 6.1.1.4'
O O 0.0106 0.0060 'International Tables Vol C Tables 4.2.6.8 and 6.1.1.4'

loop_
_geom_angle_atom_site_label_1
_geom_angle_atom_site_label_2
_geom_angle_atom_site_label_3
_geom_angle
_geom_angle_site_symmetry_1
_geom_angle_site_symmetry_3
N1 C1 C2 177.7(4) . .
C3 C2 C1 121.2(3) . .
N2 C3 C2 126.7(3) . .
N2 C3 C4 115.9(3) . .
C2 C3 C4 117.4(3) . .
O1 C5 C6 107.0(5) . .
C7 C6 C5 103.2(4) . .
C8 C7 C6 105.7(6) . .
C7 C8 O1 107.2(5) . .
C5 O1 C8 108.9(4) . .
C5 O1 Li1 125.3(3) . .
C8 O1 Li1 125.8(3) . .
C1 N1 Li1 170.5(4) . .
C3 N2 Li1 136.0(3) . 2_645
C3 N2 Li1 118.0(3) . 4_565
Li1 N2 Li1 77.9(2) 2_645 4_565
O1 Li1 N1 109.3(3) . .
O1 Li1 N2 116.0(3) . 2_655
N1 Li1 N2 110.5(3) . 2_655
O1 Li1 N2 104.6(3) . 4_566
N1 Li1 N2 114.2(3) . 4_566
N2 Li1 N2 102.1(2) 2_655 4_566
O1 Li1 Li1 123.1(4) . 3_666
N1 Li1 Li1 127.3(4) . 3_666
N2 Li1 Li1 52.0(2) 2_655 3_666
N2 Li1 Li1 50.06(19) 4_566 3_666

loop_
_geom_bond_atom_site_label_1
_geom_bond_atom_site_label_2
_geom_bond_distance
_geom_bond_site_symmetry_2
C1 N1 1.148(5) .
C1 C2 1.394(6) .
C2 C3 1.380(5) .
C3 N2 1.313(4) .
C3 C4 1.509(5) .
C5 O1 1.401(5) .
C5 C6 1.485(9) .
C6 C7 1.471(10) .
C7 C8 1.412(8) .
C8 O1 1.423(6) .
O1 Li1 1.960(6) .
N1 Li1 2.001(7) .
N2 Li1 2.064(6) 2_645
N2 Li1 2.123(6) 4_565
Li1 N2 2.064(6) 2_655
Li1 N2 2.123(6) 4_566
Li1 Li1 2.633(10) 3_666
